data_4348433
loop_
_publ_author_name
'Liu, Dongmei'
'Qiu, Zaozao'
'Xie, Zuowei'

_publ_section_title
;
 Synthesis, structure, and alkyne insertion of a mixed-sandwich
 zirconacarborane alkyl
;
_journal_issue 5
_journal_name_full 'Inorganic Chemistry Frontiers'
_journal_page_first 467
_journal_paper_doi 10.1039/C4QI00244J
_journal_volume 2
_journal_year 2015
_chemical_formula_sum 'C28 H54 B9 N Si3 Zr'
_chemical_formula_weight 677.50
_space_group_IT_number 14
_space_group_name_Hall '-P 2ybc'
_space_group_name_H-M_alt 'P 1 21/c 1'
_symmetry_cell_setting monoclinic
_symmetry_space_group_name_H-M 'P 1 21/c 1'
_atom_sites_solution_hydrogens geom
_atom_sites_solution_primary direct
_atom_sites_solution_secondary difmap
_audit_creation_method SHELXL-97
_audit_update_record
;
2014-12-26 deposited with the CCDC.
2015-03-12 downloaded from the CCDC.
;
_cell_angle_alpha 90.00
_cell_angle_beta 115.677(2)
_cell_angle_gamma 90.00
_cell_formula_units_Z 4
_cell_length_a 19.530(2)
_cell_length_b 10.2075(12)
_cell_length_c 20.640(2)
_cell_measurement_reflns_used 873
_cell_measurement_temperature 293(2)
_cell_measurement_theta_max 24.94
_cell_measurement_theta_min 2.31
_cell_volume 3708.3(7)
_computing_cell_refinement 'BRUKER SMART CCD DIFFRACTOMETER'
_computing_data_collection 'BRUKER SMART CCD DIFFRACTOMETER'
_computing_data_reduction 'BRUKER SMART CCD DIFFRACTOMETER'
_computing_molecular_graphics 'SIEMENS SHELXTL'
_computing_publication_material 'SIEMENS SHELXTL'
_computing_structure_refinement 'SHELXL-97 (Sheldrick, 1997)'
_computing_structure_solution 'SHELXS-97 (Sheldrick, 1990)'
_diffrn_ambient_temperature 293(2)
_diffrn_measured_fraction_theta_full 0.996
_diffrn_measured_fraction_theta_max 0.996
_diffrn_measurement_device_type 'BRUKER SMART CCD DIFFRACTOMETER'
_diffrn_measurement_method 'OMEGA SCAN'
_diffrn_radiation_monochromator graphite
_diffrn_radiation_source 'fine-focus sealed tube'
_diffrn_radiation_type MoK\a
_diffrn_radiation_wavelength 0.71073
_diffrn_reflns_av_R_equivalents 0.0619
_diffrn_reflns_av_sigmaI/netI 0.0842
_diffrn_reflns_limit_h_max 25
_diffrn_reflns_limit_h_min -25
_diffrn_reflns_limit_k_max 12
_diffrn_reflns_limit_k_min -13
_diffrn_reflns_limit_l_max 27
_diffrn_reflns_limit_l_min -21
_diffrn_reflns_number 24577
_diffrn_reflns_theta_full 28.03
_diffrn_reflns_theta_max 28.03
_diffrn_reflns_theta_min 1.16
_exptl_absorpt_coefficient_mu 0.414
_exptl_absorpt_correction_T_max 1.00000
_exptl_absorpt_correction_T_min 0.722529
_exptl_absorpt_correction_type multi-scan
_exptl_crystal_colour orange
_exptl_crystal_density_diffrn 1.214
_exptl_crystal_density_method 'not measured'
_exptl_crystal_description block
_exptl_crystal_F_000 1424
_exptl_crystal_size_max 0.40
_exptl_crystal_size_mid 0.30
_exptl_crystal_size_min 0.20
_refine_diff_density_max 0.529
_refine_diff_density_min -0.787
_refine_diff_density_rms 0.085
_refine_ls_extinction_method none
_refine_ls_goodness_of_fit_ref 0.986
_refine_ls_hydrogen_treatment riding
_refine_ls_matrix_type full
_refine_ls_number_parameters 379
_refine_ls_number_reflns 8947
_refine_ls_number_restraints 0
_refine_ls_restrained_S_all 0.986
_refine_ls_R_factor_all 0.1204
_refine_ls_R_factor_gt 0.0517
_refine_ls_shift/su_max 0.001
_refine_ls_shift/su_mean 0.000
_refine_ls_structure_factor_coef Fsqd
_refine_ls_weighting_details 'calc w=1/[\s^2^(Fo^2^)+(0.0841P)^2^+0.0000P] where P=(Fo^2^+2Fc^2^)/3'
_refine_ls_weighting_scheme calc
_refine_ls_wR_factor_gt 0.1252
_refine_ls_wR_factor_ref 0.1675
_reflns_number_gt 4726
_reflns_number_total 8947
_reflns_threshold_expression >2sigma(I)
_cod_data_source_file c4qi00244j2.cif
_cod_data_source_block 2e
_cod_depositor_comments
;
The following automatic conversions were performed:

data item '_symmetry_cell_setting' value 'Monoclinic' was changed to
'monoclinic' in accordance with the
/home/saulius/struct/COD-crude-data/automatic-downloads/DataCite-retrospective/RSC/depositions/lib/dictionaries/cif_core.dic
dictionary named 'cif_core.dic' version 2.4.2 last updated on
2011-04-26.

Automatic conversion script
Id: cif_fix_values 6909 2019-04-08 15:41:33Z antanas 
;
_cod_original_cell_volume 3708.2(8)
_cod_original_sg_symbol_H-M P2(1)/c
_cod_database_code 4348433

loop_
_symmetry_equiv_pos_as_xyz
'x, y, z'
'-x, y+1/2, -z+1/2'
'-x, -y, -z'
'x, -y-1/2, z-1/2'

loop_
_atom_site_label
_atom_site_type_symbol
_atom_site_fract_x
_atom_site_fract_y
_atom_site_fract_z
_atom_site_U_iso_or_equiv
_atom_site_adp_type
_atom_site_occupancy
_atom_site_symmetry_multiplicity
_atom_site_calc_flag
_atom_site_refinement_flags
Zr1 Zr 0.261206(19) 0.00041(4) 0.268490(17) 0.03226(12) Uani 1 1 d .
Si1 Si 0.32041(7) -0.01144(13) 0.47059(5) 0.0421(3) Uani 1 1 d .
Si2 Si 0.11159(7) -0.21521(16) 0.08461(6) 0.0562(4) Uani 1 1 d .
Si3 Si 0.06862(7) 0.17194(15) 0.25998(7) 0.0580(4) Uani 1 1 d .
N1 N 0.34181(17) -0.1685(4) 0.26622(16) 0.0414(9) Uani 1 1 d .
C1 C 0.3779(2) 0.1082(5) 0.2540(2) 0.0499(12) Uani 1 1 d .
C2 C 0.3733(2) 0.1564(5) 0.3254(2) 0.0461(11) Uani 1 1 d .
H2 H 0.4057 0.1008 0.3750 0.055 Uiso 1 1 calc R
C11 C 0.4304(3) -0.0021(5) 0.2566(3) 0.0623(14) Uani 1 1 d .
H11A H 0.4199 -0.0275 0.2079 0.075 Uiso 1 1 calc R
H11B H 0.4825 0.0288 0.2799 0.075 Uiso 1 1 calc R
C12 C 0.4222(2) -0.1197(5) 0.2962(2) 0.0549(14) Uani 1 1 d .
H12A H 0.4390 -0.0972 0.3465 0.066 Uiso 1 1 calc R
H12B H 0.4548 -0.1892 0.2937 0.066 Uiso 1 1 calc R
C13 C 0.3233(3) -0.2293(5) 0.1954(2) 0.0554(13) Uani 1 1 d .
H13A H 0.3598 -0.2964 0.2008 0.083 Uiso 1 1 calc R
H13B H 0.3246 -0.1637 0.1627 0.083 Uiso 1 1 calc R
H13C H 0.2734 -0.2672 0.1769 0.083 Uiso 1 1 calc R
C14 C 0.3393(3) -0.2703(5) 0.3162(2) 0.0463(11) Uani 1 1 d .
H14A H 0.3844 -0.3245 0.3316 0.056 Uiso 1 1 calc R
H14B H 0.2954 -0.3260 0.2912 0.056 Uiso 1 1 calc R
C15 C 0.3348(2) -0.2116(4) 0.38205(19) 0.0377(10) Uani 1 1 d .
C16 C 0.3484(2) -0.3179(4) 0.43648(19) 0.0378(9) Uani 1 1 d .
C17 C 0.4197(3) -0.3535(5) 0.4874(2) 0.0521(12) Uani 1 1 d .
H17A H 0.4621 -0.3079 0.4900 0.063 Uiso 1 1 calc R
C18 C 0.4294(3) -0.4552(5) 0.5346(3) 0.0620(14) Uani 1 1 d .
H18A H 0.4778 -0.4764 0.5691 0.074 Uiso 1 1 calc R
C19 C 0.3682(4) -0.5246(5) 0.5308(3) 0.0636(15) Uani 1 1 d .
H19A H 0.3747 -0.5927 0.5629 0.076 Uiso 1 1 calc R
C20 C 0.2974(4) -0.4940(6) 0.4800(3) 0.0753(17) Uani 1 1 d .
H20A H 0.2556 -0.5418 0.4769 0.090 Uiso 1 1 calc R
C21 C 0.2878(3) -0.3919(6) 0.4329(2) 0.0614(14) Uani 1 1 d .
H21A H 0.2393 -0.3726 0.3980 0.074 Uiso 1 1 calc R
C22 C 0.3146(2) -0.0870(4) 0.38466(19) 0.0370(10) Uani 1 1 d .
C23 C 0.2312(3) 0.0738(6) 0.4570(2) 0.0756(18) Uani 1 1 d .
H23A H 0.2366 0.1106 0.5018 0.113 Uiso 1 1 calc R
H23B H 0.1899 0.0124 0.4399 0.113 Uiso 1 1 calc R
H23C H 0.2209 0.1425 0.4223 0.113 Uiso 1 1 calc R
C24 C 0.3398(4) -0.1219(6) 0.5486(3) 0.108(3) Uani 1 1 d .
H24A H 0.3410 -0.0714 0.5883 0.162 Uiso 1 1 calc R
H24B H 0.3880 -0.1643 0.5623 0.162 Uiso 1 1 calc R
H24C H 0.3005 -0.1868 0.5354 0.162 Uiso 1 1 calc R
C25 C 0.3992(3) 0.1115(7) 0.5038(3) 0.090(2) Uani 1 1 d .
H25A H 0.4025 0.1507 0.5474 0.135 Uiso 1 1 calc R
H25B H 0.3892 0.1783 0.4681 0.135 Uiso 1 1 calc R
H25C H 0.4463 0.0688 0.5131 0.135 Uiso 1 1 calc R
C26 C 0.1219(2) 0.0024(5) 0.1769(2) 0.0396(9) Uani 1 1 d .
H26A H 0.1013 0.0612 0.1353 0.048 Uiso 1 1 calc R
C27 C 0.1425(2) -0.1287(4) 0.17331(19) 0.0389(10) Uani 1 1 d .
C28 C 0.1611(2) -0.1812(4) 0.2431(2) 0.0392(10) Uani 1 1 d .
H28A H 0.1723 -0.2735 0.2567 0.047 Uiso 1 1 calc R
C29 C 0.1488(2) -0.0846(4) 0.2853(2) 0.0389(10) Uani 1 1 d .
H29A H 0.1485 -0.1005 0.3320 0.047 Uiso 1 1 calc R
C30 C 0.1238(2) 0.0330(4) 0.2449(2) 0.0410(11) Uani 1 1 d .
C31 C 0.0067(3) -0.1924(6) 0.0385(3) 0.0747(17) Uani 1 1 d .
H31A H -0.0132 -0.2345 -0.0077 0.112 Uiso 1 1 calc R
H31B H -0.0049 -0.1006 0.0322 0.112 Uiso 1 1 calc R
H31C H -0.0160 -0.2305 0.0671 0.112 Uiso 1 1 calc R
C32 C 0.1307(3) -0.3931(6) 0.0968(3) 0.094(2) Uani 1 1 d .
H32A H 0.1845 -0.4077 0.1199 0.141 Uiso 1 1 calc R
H32B H 0.1094 -0.4355 0.0508 0.141 Uiso 1 1 calc R
H32C H 0.1080 -0.4283 0.1261 0.141 Uiso 1 1 calc R
C33 C 0.1526(3) -0.1374(8) 0.0281(3) 0.101(3) Uani 1 1 d .
H33A H 0.2067 -0.1490 0.0503 0.151 Uiso 1 1 calc R
H33B H 0.1409 -0.0455 0.0234 0.151 Uiso 1 1 calc R
H33C H 0.1314 -0.1773 -0.0186 0.151 Uiso 1 1 calc R
C36 C 0.1175(3) 0.3252(5) 0.3052(3) 0.0772(17) Uani 1 1 d .
H36A H 0.1556 0.3049 0.3526 0.116 Uiso 1 1 calc R
H36B H 0.0811 0.3846 0.3087 0.116 Uiso 1 1 calc R
H36C H 0.1409 0.3651 0.2778 0.116 Uiso 1 1 calc R
C37 C -0.0049(3) 0.2147(7) 0.1687(3) 0.107(3) Uani 1 1 d .
H37A H 0.0191 0.2510 0.1409 0.161 Uiso 1 1 calc R
H37B H -0.0393 0.2780 0.1727 0.161 Uiso 1 1 calc R
H37C H -0.0326 0.1373 0.1455 0.161 Uiso 1 1 calc R
C38 C 0.0207(3) 0.1021(6) 0.3134(3) 0.0859(19) Uani 1 1 d .
H38A H 0.0582 0.0792 0.3606 0.129 Uiso 1 1 calc R
H38B H -0.0073 0.0252 0.2898 0.129 Uiso 1 1 calc R
H38C H -0.0135 0.1659 0.3173 0.129 Uiso 1 1 calc R
B3 B 0.2912(3) 0.2251(5) 0.3083(2) 0.0433(12) Uani 1 1 d .
H3 H 0.2650 0.2219 0.3459 0.052 Uiso 1 1 calc R
B4 B 0.2375(3) 0.2292(5) 0.2137(2) 0.0468(13) Uani 1 1 d .
H4 H 0.1753 0.2343 0.1836 0.056 Uiso 1 1 calc R
B5 B 0.2957(3) 0.1431(6) 0.1830(2) 0.0472(13) Uani 1 1 d .
H5 H 0.2735 0.0826 0.1340 0.057 Uiso 1 1 calc R
B6 B 0.4302(3) 0.2475(7) 0.2975(3) 0.0643(18) Uani 1 1 d .
H6 H 0.4926 0.2535 0.3245 0.077 Uiso 1 1 calc R
B7 B 0.3728(3) 0.3250(6) 0.3329(3) 0.0596(16) Uani 1 1 d .
H7 H 0.3975 0.3812 0.3833 0.072 Uiso 1 1 calc R
B8 B 0.2869(3) 0.3713(6) 0.2595(3) 0.0591(16) Uani 1 1 d .
H8 H 0.2559 0.4595 0.2622 0.071 Uiso 1 1 calc R
B9 B 0.2915(4) 0.3181(6) 0.1785(3) 0.0629(17) Uani 1 1 d .
H9 H 0.2642 0.3711 0.1272 0.075 Uiso 1 1 calc R
B10 B 0.3783(3) 0.2418(7) 0.2035(3) 0.0612(17) Uani 1 1 d .
H10 H 0.4074 0.2445 0.1683 0.073 Uiso 1 1 calc R
B11 B 0.3733(4) 0.3815(7) 0.2518(3) 0.0675(18) Uani 1 1 d .
H11 H 0.3982 0.4766 0.2487 0.081 Uiso 1 1 calc R

loop_
_atom_site_aniso_label
_atom_site_aniso_U_11
_atom_site_aniso_U_22
_atom_site_aniso_U_33
_atom_site_aniso_U_23
_atom_site_aniso_U_13
_atom_site_aniso_U_12
Zr1 0.02651(18) 0.0496(2) 0.02165(18) 0.00049(18) 0.01133(13) -0.00162(19)
Si1 0.0504(7) 0.0548(8) 0.0218(5) 0.0010(5) 0.0162(5) 0.0100(6)
Si2 0.0422(7) 0.0899(12) 0.0326(6) -0.0157(7) 0.0127(5) -0.0045(7)
Si3 0.0393(7) 0.0686(10) 0.0547(8) -0.0182(7) 0.0096(6) 0.0113(7)
N1 0.0313(17) 0.069(3) 0.0229(16) -0.0046(16) 0.0114(14) 0.0039(17)
C1 0.039(2) 0.083(4) 0.033(2) -0.010(2) 0.0210(19) -0.020(2)
C2 0.039(2) 0.074(3) 0.027(2) -0.002(2) 0.0159(18) -0.014(2)
C11 0.043(2) 0.106(4) 0.050(3) -0.009(3) 0.032(2) -0.015(3)
C12 0.029(2) 0.099(4) 0.035(2) -0.011(3) 0.0119(18) 0.010(2)
C13 0.055(3) 0.077(4) 0.034(2) -0.014(2) 0.020(2) 0.008(3)
C14 0.045(2) 0.054(3) 0.037(2) -0.001(2) 0.0144(19) 0.015(2)
C15 0.037(2) 0.052(3) 0.0236(18) -0.0009(18) 0.0131(16) 0.008(2)
C16 0.041(2) 0.045(3) 0.0286(19) -0.0012(18) 0.0157(17) 0.004(2)
C17 0.049(3) 0.047(3) 0.053(3) 0.008(2) 0.015(2) 0.003(2)
C18 0.067(3) 0.053(3) 0.056(3) 0.017(3) 0.017(3) 0.011(3)
C19 0.097(4) 0.051(4) 0.055(3) 0.009(2) 0.044(3) 0.003(3)
C20 0.077(4) 0.096(5) 0.068(4) -0.002(3) 0.046(3) -0.027(4)
C21 0.048(3) 0.091(4) 0.047(3) 0.011(3) 0.021(2) -0.004(3)
C22 0.034(2) 0.055(3) 0.0245(18) -0.0004(18) 0.0153(16) 0.005(2)
C23 0.074(4) 0.116(5) 0.036(3) -0.004(3) 0.023(3) 0.036(4)
C24 0.203(8) 0.088(5) 0.042(3) 0.016(3) 0.061(4) 0.055(5)
C25 0.089(4) 0.130(6) 0.055(3) -0.041(4) 0.034(3) -0.031(4)
C26 0.0320(19) 0.053(3) 0.0302(19) 0.000(2) 0.0102(15) -0.006(2)
C27 0.029(2) 0.054(3) 0.031(2) -0.0029(19) 0.0106(16) -0.0054(19)
C28 0.034(2) 0.045(3) 0.036(2) 0.0009(19) 0.0129(17) -0.0016(19)
C29 0.034(2) 0.056(3) 0.033(2) 0.001(2) 0.0205(17) -0.005(2)
C30 0.030(2) 0.053(3) 0.035(2) -0.0063(18) 0.0094(17) -0.0012(18)
C31 0.052(3) 0.112(5) 0.048(3) 0.000(3) 0.010(2) -0.009(3)
C32 0.082(4) 0.091(5) 0.089(4) -0.048(4) 0.019(3) 0.005(4)
C33 0.062(3) 0.202(8) 0.038(3) -0.007(4) 0.020(3) -0.011(4)
C36 0.075(4) 0.053(3) 0.086(4) -0.016(3) 0.019(3) 0.013(3)
C37 0.080(4) 0.127(6) 0.070(4) -0.030(4) -0.010(3) 0.058(4)
C38 0.062(3) 0.106(5) 0.112(5) -0.036(4) 0.058(3) -0.003(3)
B3 0.042(3) 0.058(3) 0.031(2) -0.001(2) 0.017(2) -0.013(2)
B4 0.048(3) 0.056(3) 0.034(2) 0.005(2) 0.015(2) -0.017(3)
B5 0.048(3) 0.070(4) 0.025(2) -0.002(2) 0.017(2) -0.016(3)
B6 0.053(3) 0.099(5) 0.046(3) -0.021(3) 0.025(3) -0.038(3)
B7 0.062(3) 0.073(4) 0.047(3) -0.015(3) 0.026(3) -0.034(3)
B8 0.070(4) 0.063(4) 0.049(3) 0.000(3) 0.030(3) -0.019(3)
B9 0.078(4) 0.070(4) 0.039(3) 0.002(3) 0.024(3) -0.028(3)
B10 0.066(4) 0.087(5) 0.041(3) -0.008(3) 0.033(3) -0.036(3)
B11 0.077(4) 0.080(5) 0.057(4) -0.009(3) 0.040(3) -0.038(4)

loop_
_atom_type_symbol
_atom_type_description
_atom_type_scat_dispersion_real
_atom_type_scat_dispersion_imag
_atom_type_scat_source
C C 0.0033 0.0016 'International Tables Vol C Tables 4.2.6.8 and 6.1.1.4'
H H 0.0000 0.0000 'International Tables Vol C Tables 4.2.6.8 and 6.1.1.4'
B B 0.0013 0.0007 'International Tables Vol C Tables 4.2.6.8 and 6.1.1.4'
N N 0.0061 0.0033 'International Tables Vol C Tables 4.2.6.8 and 6.1.1.4'
Si Si 0.0817 0.0704 'International Tables Vol C Tables 4.2.6.8 and 6.1.1.4'
Zr Zr -2.9673 0.5597 'International Tables Vol C Tables 4.2.6.8 and 6.1.1.4'

loop_
_geom_angle_atom_site_label_1
_geom_angle_atom_site_label_2
_geom_angle_atom_site_label_3
_geom_angle
C22 Zr1 N1 74.66(12)
C22 Zr1 B3 94.51(15)
N1 Zr1 B3 129.52(15)
C22 Zr1 C29 75.84(13)
N1 Zr1 C29 112.40(13)
B3 Zr1 C29 112.14(15)
C22 Zr1 C30 102.20(13)
N1 Zr1 C30 139.10(13)
B3 Zr1 C30 91.23(15)
C29 Zr1 C30 32.67(13)
C22 Zr1 C2 81.57(14)
N1 Zr1 C2 91.09(14)
B3 Zr1 C2 38.48(16)
C29 Zr1 C2 141.08(13)
C30 Zr1 C2 129.34(14)
C22 Zr1 B4 136.02(15)
N1 Zr1 B4 131.16(15)
B3 Zr1 B4 41.70(15)
C29 Zr1 B4 112.05(15)
C30 Zr1 B4 79.70(15)
C2 Zr1 B4 65.53(15)
C22 Zr1 C26 128.38(13)
N1 Zr1 C26 119.94(13)
B3 Zr1 C26 105.53(16)
C29 Zr1 C26 52.59(13)
C30 Zr1 C26 32.51(12)
C2 Zr1 C26 139.83(15)
B4 Zr1 C26 74.57(15)
C22 Zr1 C28 84.01(13)
N1 Zr1 C28 85.64(13)
B3 Zr1 C28 143.22(15)
C29 Zr1 C28 31.91(13)
C30 Zr1 C28 53.72(13)
C2 Zr1 C28 165.57(13)
B4 Zr1 C28 126.37(15)
C26 Zr1 C28 51.99(14)
C22 Zr1 B5 141.34(14)
N1 Zr1 B5 91.41(15)
B3 Zr1 B5 66.61(17)
C29 Zr1 B5 141.81(15)
C30 Zr1 B5 111.22(15)
C2 Zr1 B5 62.46(14)
B4 Zr1 B5 39.98(17)
C26 Zr1 B5 89.96(14)
C28 Zr1 B5 131.57(14)
C22 Zr1 C27 115.36(14)
N1 Zr1 C27 89.93(12)
B3 Zr1 C27 136.72(15)
C29 Zr1 C27 52.86(12)
C30 Zr1 C27 53.79(13)
C2 Zr1 C27 162.63(12)
B4 Zr1 C27 101.21(14)
C26 Zr1 C27 31.32(13)
C28 Zr1 C27 31.68(12)
B5 Zr1 C27 100.18(14)
C22 Zr1 C1 104.50(13)
N1 Zr1 C1 71.79(14)
B3 Zr1 C1 63.47(16)
C29 Zr1 C1 175.59(15)
C30 Zr1 C1 144.23(15)
C2 Zr1 C1 35.56(13)
B4 Zr1 C1 64.57(16)
C26 Zr1 C1 127.07(13)
C28 Zr1 C1 152.29(14)
B5 Zr1 C1 37.18(15)
C27 Zr1 C1 129.70(12)
C23 Si1 C24 103.9(3)
C23 Si1 C25 108.1(3)
C24 Si1 C25 105.2(3)
C23 Si1 C22 112.22(19)
C24 Si1 C22 118.0(2)
C25 Si1 C22 108.9(2)
C32 Si2 C33 112.9(3)
C32 Si2 C31 107.7(3)
C33 Si2 C31 107.7(3)
C32 Si2 C27 111.6(2)
C33 Si2 C27 111.5(2)
C31 Si2 C27 104.9(2)
C36 Si3 C37 108.3(3)
C36 Si3 C38 107.7(3)
C37 Si3 C38 108.8(3)
C36 Si3 C30 120.6(2)
C37 Si3 C30 104.8(2)
C38 Si3 C30 106.1(2)
C14 N1 C13 109.0(4)
C14 N1 C12 106.9(3)
C13 N1 C12 108.1(3)
C14 N1 Zr1 106.0(2)
C13 N1 Zr1 116.6(2)
C12 N1 Zr1 109.8(3)
C11 C1 C2 120.5(4)
C11 C1 B5 124.6(4)
C2 C1 B5 109.1(4)
C11 C1 B10 115.6(4)
C2 C1 B10 109.4(4)
B5 C1 B10 63.6(3)
C11 C1 B6 110.4(4)
C2 C1 B6 62.0(3)
B5 C1 B6 113.6(4)
B10 C1 B6 60.8(3)
C11 C1 Zr1 106.9(3)
C2 C1 Zr1 68.2(2)
B5 C1 Zr1 69.2(2)
B10 C1 Zr1 128.7(3)
B6 C1 Zr1 128.0(3)
C1 C2 B3 112.0(3)
C1 C2 B7 113.3(4)
B3 C2 B7 63.3(3)
C1 C2 B6 63.6(3)
B3 C2 B6 114.1(4)
B7 C2 B6 61.6(3)
C1 C2 Zr1 76.2(2)
B3 C2 Zr1 66.7(2)
B7 C2 Zr1 128.8(3)
B6 C2 Zr1 137.0(3)
C12 C11 C1 112.6(4)
C11 C12 N1 112.4(4)
N1 C14 C15 112.3(4)
C22 C15 C16 128.0(3)
C22 C15 C14 122.8(4)
C16 C15 C14 108.9(4)
C21 C16 C17 117.1(4)
C21 C16 C15 119.1(4)
C17 C16 C15 123.6(4)
C18 C17 C16 121.3(5)
C19 C18 C17 120.2(5)
C20 C19 C18 119.9(5)
C19 C20 C21 119.9(5)
C16 C21 C20 121.6(5)
C15 C22 Si1 121.7(3)
C15 C22 Zr1 109.2(3)
Si1 C22 Zr1 128.7(2)
C27 C26 C30 112.0(4)
C27 C26 Zr1 78.1(2)
C30 C26 Zr1 73.0(2)
C26 C27 C28 104.9(4)
C26 C27 Si2 121.2(3)
C28 C27 Si2 129.7(3)
C26 C27 Zr1 70.5(2)
C28 C27 Zr1 71.4(2)
Si2 C27 Zr1 139.77(19)
C29 C28 C27 108.9(4)
C29 C28 Zr1 71.7(2)
C27 C28 Zr1 76.9(2)
C28 C29 C30 109.8(3)
C28 C29 Zr1 76.4(2)
C30 C29 Zr1 74.2(2)
C29 C30 C26 104.3(4)
C29 C30 Si3 127.9(3)
C26 C30 Si3 123.7(3)
C29 C30 Zr1 73.1(2)
C26 C30 Zr1 74.5(2)
Si3 C30 Zr1 134.4(2)
C2 B3 B7 60.7(3)
C2 B3 B4 107.7(4)
B7 B3 B4 109.3(3)
C2 B3 B8 106.4(4)
B7 B3 B8 59.7(3)
B4 B3 B8 59.8(3)
C2 B3 Zr1 74.9(3)
B7 B3 Zr1 134.3(4)
B4 B3 Zr1 73.0(2)
B8 B3 Zr1 131.0(3)
B5 B4 B9 61.0(3)
B5 B4 B8 108.3(4)
B9 B4 B8 61.0(3)
B5 B4 B3 102.7(4)
B9 B4 B3 106.9(4)
B8 B4 B3 60.4(3)
B5 B4 Zr1 71.4(3)
B9 B4 Zr1 128.8(4)
B8 B4 Zr1 124.1(3)
B3 B4 Zr1 65.3(2)
C1 B5 B4 108.3(3)
C1 B5 B9 105.2(4)
B4 B5 B9 59.8(3)
C1 B5 B10 59.3(3)
B4 B5 B10 106.8(4)
B9 B5 B10 57.8(3)
C1 B5 Zr1 73.6(2)
B4 B5 Zr1 68.6(2)
B9 B5 Zr1 125.2(3)
B10 B5 Zr1 128.9(3)
C2 B6 C1 54.4(3)
C2 B6 B11 104.4(4)
C1 B6 B11 105.2(4)
C2 B6 B10 101.7(3)
C1 B6 B10 58.6(3)
B11 B6 B10 60.3(4)
C2 B6 B7 59.2(3)
C1 B6 B7 103.9(4)
B11 B6 B7 60.4(4)
B10 B6 B7 107.7(5)
C2 B7 B8 103.3(4)
C2 B7 B6 59.2(3)
B8 B7 B6 107.5(4)
C2 B7 B3 55.9(3)
B8 B7 B3 60.5(3)
B6 B7 B3 106.1(4)
C2 B7 B11 103.7(4)
B8 B7 B11 59.7(3)
B6 B7 B11 59.5(4)
B3 B7 B11 106.8(4)
B11 B8 B7 60.3(3)
B11 B8 B4 108.7(4)
B7 B8 B4 109.5(4)
B11 B8 B3 106.7(4)
B7 B8 B3 59.8(3)
B4 B8 B3 59.9(3)
B11 B8 B9 59.9(3)
B7 B8 B9 107.8(5)
B4 B8 B9 59.4(3)
B3 B8 B9 105.3(4)
B10 B9 B4 109.2(4)
B10 B9 B11 60.5(4)
B4 B9 B11 108.3(4)
B10 B9 B5 61.1(3)
B4 B9 B5 59.3(3)
B11 B9 B5 108.4(5)
B10 B9 B8 107.2(4)
B4 B9 B8 59.6(3)
B11 B9 B8 59.2(3)
B5 B9 B8 105.9(4)
C1 B10 B9 106.1(4)
C1 B10 B6 60.6(3)
B9 B10 B6 109.7(4)
C1 B10 B11 106.4(4)
B9 B10 B11 61.2(4)
B6 B10 B11 59.8(4)
C1 B10 B5 57.1(3)
B9 B10 B5 61.1(3)
B6 B10 B5 108.1(4)
B11 B10 B5 108.9(4)
B6 B11 B8 108.2(4)
B6 B11 B10 59.8(4)
B8 B11 B10 106.9(4)
B6 B11 B7 60.1(4)
B8 B11 B7 59.9(3)
B10 B11 B7 107.1(5)
B6 B11 B9 107.4(5)
B8 B11 B9 60.9(3)
B10 B11 B9 58.4(3)
B7 B11 B9 108.3(4)

loop_
_geom_bond_atom_site_label_1
_geom_bond_atom_site_label_2
_geom_bond_distance
Zr1 C22 2.338(4)
Zr1 N1 2.349(3)
Zr1 B3 2.421(5)
Zr1 C29 2.520(4)
Zr1 C30 2.533(4)
Zr1 C2 2.545(4)
Zr1 B4 2.549(5)
Zr1 C26 2.553(4)
Zr1 C28 2.579(4)
Zr1 B5 2.593(5)
Zr1 C27 2.650(4)
Zr1 C1 2.661(4)
Si1 C23 1.858(5)
Si1 C24 1.865(5)
Si1 C25 1.870(6)
Si1 C22 1.892(4)
Si2 C32 1.848(6)
Si2 C33 1.856(6)
Si2 C31 1.862(5)
Si2 C27 1.881(4)
Si3 C36 1.859(5)
Si3 C37 1.859(5)
Si3 C38 1.870(6)
Si3 C30 1.887(4)
N1 C14 1.480(5)
N1 C13 1.481(5)
N1 C12 1.502(5)
C1 C11 1.509(7)
C1 C2 1.594(6)
C1 B5 1.677(7)
C1 B10 1.718(7)
C1 B6 1.754(7)
C2 B3 1.641(7)
C2 B7 1.728(8)
C2 B6 1.729(7)
C11 C12 1.500(7)
C14 C15 1.521(5)
C15 C22 1.340(6)
C15 C16 1.500(6)
C16 C21 1.379(6)
C16 C17 1.381(5)
C17 C18 1.379(6)
C18 C19 1.362(7)
C19 C20 1.361(8)
C20 C21 1.380(7)
C26 C27 1.408(6)
C26 C30 1.424(6)
C27 C28 1.429(5)
C28 C29 1.403(6)
C29 C30 1.421(6)
B3 B7 1.770(7)
B3 B4 1.773(6)
B3 B8 1.782(8)
B4 B5 1.758(8)
B4 B9 1.767(7)
B4 B8 1.771(8)
B5 B9 1.789(9)
B5 B10 1.789(7)
B6 B11 1.758(10)
B6 B10 1.758(7)
B6 B7 1.770(9)
B7 B8 1.768(8)
B7 B11 1.775(8)
B8 B11 1.765(8)
B8 B9 1.796(8)
B9 B10 1.728(9)
B9 B11 1.779(8)
B10 B11 1.766(9)
